data_7112626
loop_
_publ_author_name
'Zhiqian Wang'
'Brandon J. Reinus'
'Guangbin Dong'

_publ_section_title
;
 Catalytic intermolecular beta-C-H alkenylation of alpha-enamino-ketones
 with simple alkynes
;
_journal_name_full Chem.Commun.
_journal_page_first 5230
_journal_paper_doi 10.1039/C3CC47556E
_journal_volume 50
_journal_year 2014
_chemical_formula_moiety 'C25 H27 N O3'
_chemical_formula_sum 'C25 H27 N O3'
_chemical_formula_weight 389.48
_chemical_name_systematic
; 
 ? 
;
_space_group_IT_number 14
_symmetry_cell_setting monoclinic
_symmetry_space_group_name_Hall '-P 2yn'
_symmetry_space_group_name_H-M 'P 1 21/n 1'
_atom_sites_solution_hydrogens geom
_atom_sites_solution_primary direct
_atom_sites_solution_secondary difmap
_audit_creation_method SHELXL-97
_cell_angle_alpha 90.00
_cell_angle_beta 93.285(3)
_cell_angle_gamma 90.00
_cell_formula_units_Z 4
_cell_length_a 7.5842(5)
_cell_length_b 14.8337(12)
_cell_length_c 19.3190(14)
_cell_measurement_reflns_used 6094
_cell_measurement_temperature 153(2)
_cell_measurement_theta_max 27.4
_cell_measurement_theta_min 2.5
_cell_volume 2169.9(3)
_computing_cell_refinement 'Apex II release 2010, Bruker AXS, Inc.'
_computing_data_collection 'Apex II release 2010, Bruker AXS, Inc.'
_computing_data_reduction 'Apex II release 2010, Bruker AXS, Inc.'
_computing_molecular_graphics 'XP SHELXTL/PC, Siemens Analytical'
_computing_publication_material 'XL SHELXTL/PC, Siemens Analytical'
_computing_structure_refinement 'XL SHELXTL/PC, Siemens Analytical'
_computing_structure_solution
;

SIR97 - Altomare A., Burla M.C., Camalli M., Cascarano G.L., Giacovazzo C., 
Guagliardi A., Moliterni A.G.G., Polidori G.,Spagna R.
;
_diffrn_ambient_temperature 153(2)
_diffrn_measured_fraction_theta_full 0.995
_diffrn_measured_fraction_theta_max 0.995
_diffrn_measurement_device_type 'Nonius Kappa CCD with Bruker APEX II detector'
_diffrn_measurement_method '\w and \f-scans'
_diffrn_radiation_monochromator graphite
_diffrn_radiation_source 'fine-focus sealed tube'
_diffrn_radiation_type MoK\a
_diffrn_radiation_wavelength 0.71073
_diffrn_reflns_av_R_equivalents 0.0820
_diffrn_reflns_av_sigmaI/netI 0.0518
_diffrn_reflns_limit_h_max 8
_diffrn_reflns_limit_h_min -9
_diffrn_reflns_limit_k_max 17
_diffrn_reflns_limit_k_min -17
_diffrn_reflns_limit_l_max 22
_diffrn_reflns_limit_l_min -22
_diffrn_reflns_number 39407
_diffrn_reflns_theta_full 25.00
_diffrn_reflns_theta_max 25.00
_diffrn_reflns_theta_min 2.52
_exptl_absorpt_coefficient_mu 0.078
_exptl_absorpt_correction_T_max 1.00
_exptl_absorpt_correction_T_min 0.908
_exptl_absorpt_correction_type multi-scan
_exptl_absorpt_process_details
;
SADABS.
;
_exptl_crystal_colour colorless
_exptl_crystal_density_diffrn 1.192
_exptl_crystal_density_method 'not measured'
_exptl_crystal_description prism
_exptl_crystal_F_000 832
_exptl_crystal_size_max 0.30
_exptl_crystal_size_mid 0.24
_exptl_crystal_size_min 0.16
_refine_diff_density_max 0.361
_refine_diff_density_min -0.232
_refine_diff_density_rms 0.041
_refine_ls_extinction_coef 0.0049(10)
_refine_ls_extinction_expression Fc^*^=kFc[1+0.001xFc^2^\l^3^/sin(2\q)]^-1/4^
_refine_ls_extinction_method SHELXL
_refine_ls_goodness_of_fit_ref 1.034
_refine_ls_hydrogen_treatment mixed
_refine_ls_matrix_type full
_refine_ls_number_parameters 303
_refine_ls_number_reflns 3796
_refine_ls_number_restraints 39
_refine_ls_restrained_S_all 1.033
_refine_ls_R_factor_all 0.0918
_refine_ls_R_factor_gt 0.0485
_refine_ls_shift/su_max 0.018
_refine_ls_shift/su_mean 0.001
_refine_ls_structure_factor_coef Fsqd
_refine_ls_weighting_details 'calc w=1/[\s^2^(Fo^2^)+(0.0493P)^2^+1.0332P] where P=(Fo^2^+2Fc^2^)/3'
_refine_ls_weighting_scheme calc
_refine_ls_wR_factor_gt 0.1027
_refine_ls_wR_factor_ref 0.1253
_reflns_number_gt 2509
_reflns_number_total 3796
_reflns_threshold_expression >2sigma(I)
_cod_data_source_file c3cc47556e.txt
_cod_data_source_block shelxl
_cod_original_sg_symbol_H-M P21/n
_cod_database_code 7112626

loop_
_symmetry_equiv_pos_as_xyz
'x, y, z'
'-x+1/2, y+1/2, -z+1/2'
'-x, -y, -z'
'x-1/2, -y-1/2, z-1/2'

loop_
_atom_site_label
_atom_site_type_symbol
_atom_site_fract_x
_atom_site_fract_y
_atom_site_fract_z
_atom_site_U_iso_or_equiv
_atom_site_adp_type
_atom_site_occupancy
_atom_site_symmetry_multiplicity
_atom_site_calc_flag
_atom_site_refinement_flags
_atom_site_disorder_assembly
_atom_site_disorder_group
C1 C 0.3882(3) 0.32898(15) 0.64545(11) 0.0329(6) Uani 1 1 d . . .
H1 H 0.2592 0.3207 0.6334 0.039 Uiso 1 1 calc R . .
C2 C 0.4673(3) 0.38421(15) 0.58918(11) 0.0253(5) Uani 1 1 d . . .
C3 C 0.5839(3) 0.32608(14) 0.55051(10) 0.0227(5) Uani 1 1 d . . .
C4 C 0.5978(3) 0.24438(14) 0.58062(11) 0.0262(5) Uani 1 1 d . . .
C5 C 0.4804(3) 0.23739(15) 0.64121(12) 0.0357(6) Uani 1 1 d . . .
H5A H 0.5516 0.2247 0.6847 0.043 Uiso 1 1 calc R . .
H5B H 0.3925 0.1886 0.6333 0.043 Uiso 1 1 calc R . .
C6 C 0.4104(4) 0.37470(17) 0.71490(12) 0.0454(7) Uani 1 1 d . . .
H6A H 0.5364 0.3812 0.7281 0.068 Uiso 1 1 calc R . .
H6B H 0.3540 0.3383 0.7497 0.068 Uiso 1 1 calc R . .
H6C H 0.3550 0.4344 0.7121 0.068 Uiso 1 1 calc R . .
C7 C 0.8298(3) 0.34295(14) 0.47500(11) 0.0245(5) Uani 1 1 d . . .
C8 C 1.0363(3) 0.38386(17) 0.38785(12) 0.0345(6) Uani 1 1 d . . .
C9 C 1.190(2) 0.3982(8) 0.4442(7) 0.041(3) Uani 0.53 1 d PDU A 1
H9A H 1.2069 0.3429 0.4715 0.062 Uiso 0.53 1 calc PR A 1
H9B H 1.1596 0.4479 0.4748 0.062 Uiso 0.53 1 calc PR A 1
H9C H 1.2986 0.4127 0.4217 0.062 Uiso 0.53 1 calc PR A 1
C10 C 1.0422(15) 0.3030(6) 0.3501(5) 0.046(2) Uani 0.53 1 d PDU A 1
H10A H 1.1523 0.3003 0.3260 0.070 Uiso 0.53 1 calc PR A 1
H10B H 0.9414 0.3005 0.3160 0.070 Uiso 0.53 1 calc PR A 1
H10C H 1.0369 0.2517 0.3818 0.070 Uiso 0.53 1 calc PR A 1
C11 C 1.0361(11) 0.4714(5) 0.3417(4) 0.055(2) Uani 0.53 1 d PDU A 1
H11A H 1.1414 0.4717 0.3145 0.083 Uiso 0.53 1 calc PR A 1
H11B H 1.0369 0.5248 0.3716 0.083 Uiso 0.53 1 calc PR A 1
H11C H 0.9300 0.4721 0.3103 0.083 Uiso 0.53 1 calc PR A 1
C9A C 1.170(3) 0.4219(10) 0.4326(8) 0.069(5) Uani 0.47 1 d PDU A 2
H9A1 H 1.1826 0.3867 0.4755 0.103 Uiso 0.47 1 calc PR A 2
H9A2 H 1.1392 0.4842 0.4435 0.103 Uiso 0.47 1 calc PR A 2
H9A3 H 1.2826 0.4213 0.4098 0.103 Uiso 0.47 1 calc PR A 2
C10A C 1.076(2) 0.2781(7) 0.3722(7) 0.064(4) Uani 0.47 1 d PDU A 2
H10D H 0.9731 0.2511 0.3472 0.096 Uiso 0.47 1 calc PR A 2
H10E H 1.1000 0.2460 0.4161 0.096 Uiso 0.47 1 calc PR A 2
H10F H 1.1789 0.2734 0.3440 0.096 Uiso 0.47 1 calc PR A 2
C11A C 1.0002(12) 0.4273(6) 0.3185(4) 0.059(3) Uani 0.47 1 d PDU A 2
H11D H 1.1101 0.4312 0.2944 0.089 Uiso 0.47 1 calc PR A 2
H11E H 0.9529 0.4880 0.3249 0.089 Uiso 0.47 1 calc PR A 2
H11F H 0.9139 0.3912 0.2909 0.089 Uiso 0.47 1 calc PR A 2
C12 C 0.6995(3) 0.16423(14) 0.56008(11) 0.0285(5) Uani 1 1 d . . .
C13 C 0.8224(3) 0.12579(15) 0.60288(11) 0.0319(6) Uani 1 1 d . . .
H13 H 0.8670 0.0694 0.5884 0.038 Uiso 1 1 calc R . .
C14 C 0.8966(3) 0.16042(15) 0.66969(11) 0.0307(5) Uani 1 1 d . . .
C15 C 0.9192(3) 0.25214(16) 0.68305(13) 0.0381(6) Uani 1 1 d . . .
H15 H 0.8879 0.2947 0.6477 0.046 Uiso 1 1 calc R . .
C16 C 0.9863(3) 0.28204(18) 0.74695(13) 0.0413(6) Uani 1 1 d . . .
H16 H 0.9989 0.3449 0.7552 0.050 Uiso 1 1 calc R . .
C17 C 1.0354(3) 0.22149(18) 0.79899(12) 0.0387(6) Uani 1 1 d . . .
H17 H 1.0795 0.2424 0.8431 0.046 Uiso 1 1 calc R . .
C18 C 1.0196(3) 0.13049(17) 0.78608(12) 0.0373(6) Uani 1 1 d . . .
H18 H 1.0557 0.0883 0.8211 0.045 Uiso 1 1 calc R . .
C19 C 0.9512(3) 0.10024(16) 0.72234(12) 0.0341(6) Uani 1 1 d . . .
H19 H 0.9412 0.0372 0.7142 0.041 Uiso 1 1 calc R . .
C20 C 0.6461(3) 0.12253(14) 0.49216(11) 0.0319(6) Uani 1 1 d . . .
C21 C 0.4725(3) 0.12734(16) 0.46556(12) 0.0389(6) Uani 1 1 d . . .
H21 H 0.3890 0.1616 0.4893 0.047 Uiso 1 1 calc R . .
C22 C 0.4196(4) 0.08294(17) 0.40488(13) 0.0494(7) Uani 1 1 d . . .
H22 H 0.2999 0.0863 0.3876 0.059 Uiso 1 1 calc R . .
C23 C 0.5393(5) 0.03390(18) 0.36935(13) 0.0548(8) Uani 1 1 d . . .
H23 H 0.5021 0.0023 0.3283 0.066 Uiso 1 1 calc R . .
C24 C 0.7124(5) 0.03095(19) 0.39366(14) 0.0569(8) Uani 1 1 d . . .
H24 H 0.7961 -0.0015 0.3687 0.068 Uiso 1 1 calc R . .
C25 C 0.7663(4) 0.07508(17) 0.45453(13) 0.0460(7) Uani 1 1 d . . .
H25 H 0.8869 0.0728 0.4707 0.055 Uiso 1 1 calc R . .
N2 N 0.6627(2) 0.36273(13) 0.49354(9) 0.0237(4) Uani 1 1 d . . .
O1 O 0.44155(19) 0.46424(10) 0.57823(7) 0.0298(4) Uani 1 1 d . . .
O2 O 0.9285(2) 0.29149(12) 0.50521(10) 0.0514(5) Uani 1 1 d . . .
O3 O 0.86369(19) 0.39045(11) 0.41890(8) 0.0354(4) Uani 1 1 d . A .
H2N H 0.616(3) 0.4103(16) 0.4762(12) 0.034(7) Uiso 1 1 d . . .

loop_
_atom_site_aniso_label
_atom_site_aniso_U_11
_atom_site_aniso_U_22
_atom_site_aniso_U_33
_atom_site_aniso_U_23
_atom_site_aniso_U_13
_atom_site_aniso_U_12
C1 0.0386(14) 0.0320(13) 0.0286(13) 0.0036(11) 0.0079(11) 0.0020(11)
C2 0.0269(13) 0.0282(13) 0.0206(12) 0.0011(10) -0.0013(9) -0.0003(10)
C3 0.0246(12) 0.0252(12) 0.0181(11) 0.0017(9) -0.0009(9) -0.0006(9)
C4 0.0305(13) 0.0247(12) 0.0231(12) 0.0000(10) -0.0003(10) -0.0016(10)
C5 0.0455(15) 0.0293(13) 0.0333(13) 0.0070(11) 0.0122(11) 0.0014(11)
C6 0.0682(19) 0.0379(15) 0.0313(14) 0.0035(12) 0.0132(13) 0.0023(13)
C7 0.0267(13) 0.0246(12) 0.0217(12) 0.0003(10) -0.0014(10) -0.0002(10)
C8 0.0203(13) 0.0549(16) 0.0285(13) 0.0030(12) 0.0038(10) 0.0032(11)
C9 0.025(4) 0.052(4) 0.047(6) 0.002(4) -0.003(4) -0.010(3)
C10 0.027(4) 0.068(6) 0.045(5) -0.023(4) 0.006(3) -0.005(4)
C11 0.037(4) 0.079(5) 0.050(5) 0.033(4) 0.014(3) 0.005(4)
C9A 0.061(10) 0.111(11) 0.035(5) -0.009(7) 0.008(5) -0.042(9)
C10A 0.057(8) 0.070(6) 0.067(8) -0.010(5) 0.025(6) 0.018(5)
C11A 0.041(5) 0.099(7) 0.039(5) 0.022(4) 0.017(3) 0.004(5)
C12 0.0378(14) 0.0220(12) 0.0259(12) 0.0038(10) 0.0042(10) 0.0006(10)
C13 0.0434(15) 0.0239(12) 0.0287(13) 0.0037(10) 0.0035(11) 0.0061(11)
C14 0.0321(13) 0.0330(13) 0.0272(13) 0.0043(11) 0.0024(10) 0.0050(11)
C15 0.0460(15) 0.0327(14) 0.0347(14) 0.0070(11) -0.0046(11) -0.0010(12)
C16 0.0451(16) 0.0394(15) 0.0384(15) -0.0035(12) -0.0062(12) -0.0029(12)
C17 0.0332(15) 0.0538(17) 0.0286(14) -0.0026(12) -0.0038(11) 0.0006(12)
C18 0.0363(15) 0.0492(16) 0.0265(13) 0.0093(12) 0.0022(11) 0.0110(12)
C19 0.0368(14) 0.0338(13) 0.0323(14) 0.0048(11) 0.0056(11) 0.0079(11)
C20 0.0509(17) 0.0215(12) 0.0236(12) 0.0044(10) 0.0050(11) 0.0035(11)
C21 0.0533(18) 0.0295(14) 0.0335(14) -0.0006(11) 0.0003(12) -0.0017(12)
C22 0.070(2) 0.0381(15) 0.0389(16) 0.0003(13) -0.0095(14) -0.0108(14)
C23 0.105(3) 0.0337(15) 0.0251(14) -0.0014(12) -0.0036(16) -0.0013(16)
C24 0.095(3) 0.0459(17) 0.0313(15) -0.0053(13) 0.0116(16) 0.0159(17)
C25 0.0644(18) 0.0433(15) 0.0307(15) 0.0013(12) 0.0056(13) 0.0146(13)
N2 0.0252(11) 0.0257(10) 0.0204(10) 0.0064(8) 0.0025(8) 0.0057(9)
O1 0.0370(9) 0.0257(9) 0.0268(9) 0.0043(7) 0.0033(7) 0.0057(7)
O2 0.0337(10) 0.0592(12) 0.0623(12) 0.0341(10) 0.0117(9) 0.0169(9)
O3 0.0280(9) 0.0523(11) 0.0266(9) 0.0147(8) 0.0087(7) 0.0100(8)

loop_
_atom_type_symbol
_atom_type_description
_atom_type_scat_dispersion_real
_atom_type_scat_dispersion_imag
_atom_type_scat_source
C C 0.0033 0.0016 'International Tables Vol C Tables 4.2.6.8 and 6.1.1.4'
H H 0.0000 0.0000 'International Tables Vol C Tables 4.2.6.8 and 6.1.1.4'
N N 0.0061 0.0033 'International Tables Vol C Tables 4.2.6.8 and 6.1.1.4'
O O 0.0106 0.0060 'International Tables Vol C Tables 4.2.6.8 and 6.1.1.4'

loop_
_geom_angle_atom_site_label_1
_geom_angle_atom_site_label_2
_geom_angle_atom_site_label_3
_geom_angle
C6 C1 C2 111.61(19)
C6 C1 C5 114.8(2)
C2 C1 C5 103.94(17)
C6 C1 H1 108.8
C2 C1 H1 108.8
C5 C1 H1 108.8
O1 C2 C3 125.29(19)
O1 C2 C1 125.87(19)
C3 C2 C1 108.82(18)
C4 C3 N2 131.83(19)
C4 C3 C2 110.06(18)
N2 C3 C2 118.07(18)
C3 C4 C12 129.42(19)
C3 C4 C5 111.15(18)
C12 C4 C5 119.32(18)
C4 C5 C1 105.72(17)
C4 C5 H5A 110.6
C1 C5 H5A 110.6
C4 C5 H5B 110.6
C1 C5 H5B 110.6
H5A C5 H5B 108.7
C1 C6 H6A 109.5
C1 C6 H6B 109.5
H6A C6 H6B 109.5
C1 C6 H6C 109.5
H6A C6 H6C 109.5
H6B C6 H6C 109.5
O2 C7 O3 126.2(2)
O2 C7 N2 124.8(2)
O3 C7 N2 108.94(18)
C10 C8 O3 108.9(5)
C9A C8 O3 110.4(10)
C9A C8 C11A 117.6(8)
O3 C8 C11A 102.4(4)
C10 C8 C9 115.7(6)
O3 C8 C9 110.5(7)
C10 C8 C11 114.1(5)
O3 C8 C11 101.8(3)
C9 C8 C11 105.0(6)
C9A C8 C10A 111.3(8)
O3 C8 C10A 108.5(6)
C11A C8 C10A 106.0(6)
C8 C9 H9A 109.5
C8 C9 H9B 109.5
C8 C9 H9C 109.5
C8 C10 H10A 109.5
C8 C10 H10B 109.5
C8 C10 H10C 109.5
C8 C11 H11A 109.5
C8 C11 H11B 109.5
C8 C11 H11C 109.5
C8 C9A H9A1 109.5
C8 C9A H9A2 109.5
H9A1 C9A H9A2 109.5
C8 C9A H9A3 109.5
H9A1 C9A H9A3 109.5
H9A2 C9A H9A3 109.5
C8 C10A H10D 109.5
C8 C10A H10E 109.5
H10D C10A H10E 109.5
C8 C10A H10F 109.5
H10D C10A H10F 109.5
H10E C10A H10F 109.5
C8 C11A H11D 109.5
C8 C11A H11E 109.5
H11D C11A H11E 109.5
C8 C11A H11F 109.5
H11D C11A H11F 109.5
H11E C11A H11F 109.5
C13 C12 C4 122.1(2)
C13 C12 C20 120.9(2)
C4 C12 C20 116.75(19)
C12 C13 C14 127.7(2)
C12 C13 H13 116.1
C14 C13 H13 116.1
C15 C14 C19 117.4(2)
C15 C14 C13 122.7(2)
C19 C14 C13 119.9(2)
C16 C15 C14 120.9(2)
C16 C15 H15 119.5
C14 C15 H15 119.5
C15 C16 C17 120.7(2)
C15 C16 H16 119.6
C17 C16 H16 119.6
C18 C17 C16 119.2(2)
C18 C17 H17 120.4
C16 C17 H17 120.4
C17 C18 C19 120.3(2)
C17 C18 H18 119.9
C19 C18 H18 119.9
C18 C19 C14 121.4(2)
C18 C19 H19 119.3
C14 C19 H19 119.3
C21 C20 C25 118.0(2)
C21 C20 C12 120.7(2)
C25 C20 C12 121.3(2)
C22 C21 C20 120.8(2)
C22 C21 H21 119.6
C20 C21 H21 119.6
C23 C22 C21 120.4(3)
C23 C22 H22 119.8
C21 C22 H22 119.8
C24 C23 C22 119.5(3)
C24 C23 H23 120.2
C22 C23 H23 120.2
C23 C24 C25 120.4(3)
C23 C24 H24 119.8
C25 C24 H24 119.8
C24 C25 C20 120.8(3)
C24 C25 H25 119.6
C20 C25 H25 119.6
C7 N2 C3 124.65(19)
C7 N2 H2N 116.4(16)
C3 N2 H2N 116.7(16)
C7 O3 C8 120.91(17)

loop_
_geom_bond_atom_site_label_1
_geom_bond_atom_site_label_2
_geom_bond_distance
C1 C6 1.504(3)
C1 C2 1.512(3)
C1 C5 1.532(3)
C1 H1 1.0000
C2 O1 1.220(2)
C2 C3 1.470(3)
C3 C4 1.346(3)
C3 N2 1.392(3)
C4 C12 1.484(3)
C4 C5 1.515(3)
C5 H5A 0.9900
C5 H5B 0.9900
C6 H6A 0.9800
C6 H6B 0.9800
C6 H6C 0.9800
C7 O2 1.197(2)
C7 O3 1.330(2)
C7 N2 1.369(3)
C8 C10 1.407(9)
C8 C9A 1.414(14)
C8 O3 1.474(3)
C8 C11A 1.498(8)
C8 C9 1.561(11)
C8 C11 1.575(7)
C8 C10A 1.630(11)
C9 H9A 0.9800
C9 H9B 0.9800
C9 H9C 0.9800
C10 H10A 0.9800
C10 H10B 0.9800
C10 H10C 0.9800
C11 H11A 0.9800
C11 H11B 0.9800
C11 H11C 0.9800
C9A H9A1 0.9800
C9A H9A2 0.9800
C9A H9A3 0.9800
C10A H10D 0.9800
C10A H10E 0.9800
C10A H10F 0.9800
C11A H11D 0.9800
C11A H11E 0.9800
C11A H11F 0.9800
C12 C13 1.337(3)
C12 C20 1.486(3)
C13 C14 1.471(3)
C13 H13 0.9500
C14 C15 1.393(3)
C14 C19 1.398(3)
C15 C16 1.381(3)
C15 H15 0.9500
C16 C17 1.383(3)
C16 H16 0.9500
C17 C18 1.377(3)
C17 H17 0.9500
C18 C19 1.383(3)
C18 H18 0.9500
C19 H19 0.9500
C20 C21 1.387(3)
C20 C25 1.390(3)
C21 C22 1.384(3)
C21 H21 0.9500
C22 C23 1.377(4)
C22 H22 0.9500
C23 C24 1.370(4)
C23 H23 0.9500
C24 C25 1.387(4)
C24 H24 0.9500
C25 H25 0.9500
N2 H2N 0.85(2)

loop_
_geom_hbond_atom_site_label_D
_geom_hbond_atom_site_label_H
_geom_hbond_atom_site_label_A
_geom_hbond_distance_DH
_geom_hbond_distance_HA
_geom_hbond_distance_DA
_geom_hbond_angle_DHA
_geom_hbond_site_symmetry_A
N2 H2N O1 0.85(2) 2.17(3) 3.002(2) 166(2) 3_666

loop_
_geom_torsion_atom_site_label_1
_geom_torsion_atom_site_label_2
_geom_torsion_atom_site_label_3
_geom_torsion_atom_site_label_4
_geom_torsion
C6 C1 C2 O1 -49.3(3)
C5 C1 C2 O1 -173.6(2)
C6 C1 C2 C3 129.5(2)
C5 C1 C2 C3 5.2(2)
O1 C2 C3 C4 173.1(2)
C1 C2 C3 C4 -5.7(3)
O1 C2 C3 N2 -4.8(3)
C1 C2 C3 N2 176.39(18)
N2 C3 C4 C12 -2.7(4)
C2 C3 C4 C12 179.7(2)
N2 C3 C4 C5 -178.8(2)
C2 C3 C4 C5 3.6(3)
C3 C4 C5 C1 -0.2(3)
C12 C4 C5 C1 -176.8(2)
C6 C1 C5 C4 -125.2(2)
C2 C1 C5 C4 -3.1(2)
C3 C4 C12 C13 122.2(3)
C5 C4 C12 C13 -62.0(3)
C3 C4 C12 C20 -63.9(3)
C5 C4 C12 C20 111.9(2)
C4 C12 C13 C14 -9.9(4)
C20 C12 C13 C14 176.5(2)
C12 C13 C14 C15 -33.0(4)
C12 C13 C14 C19 148.4(2)
C19 C14 C15 C16 -2.6(3)
C13 C14 C15 C16 178.8(2)
C14 C15 C16 C17 1.0(4)
C15 C16 C17 C18 1.1(4)
C16 C17 C18 C19 -1.6(4)
C17 C18 C19 C14 -0.1(4)
C15 C14 C19 C18 2.1(3)
C13 C14 C19 C18 -179.2(2)
C13 C12 C20 C21 144.6(2)
C4 C12 C20 C21 -29.4(3)
C13 C12 C20 C25 -33.2(3)
C4 C12 C20 C25 152.8(2)
C25 C20 C21 C22 2.7(3)
C12 C20 C21 C22 -175.2(2)
C20 C21 C22 C23 -0.8(4)
C21 C22 C23 C24 -1.4(4)
C22 C23 C24 C25 1.6(4)
C23 C24 C25 C20 0.4(4)
C21 C20 C25 C24 -2.5(4)
C12 C20 C25 C24 175.3(2)
O2 C7 N2 C3 0.4(4)
O3 C7 N2 C3 -179.17(18)
C4 C3 N2 C7 -33.7(4)
C2 C3 N2 C7 143.7(2)
O2 C7 O3 C8 -0.6(3)
N2 C7 O3 C8 178.95(18)
C10 C8 O3 C7 77.1(4)
C9A C8 O3 C7 -68.1(7)
C11A C8 O3 C7 165.9(4)
C9 C8 O3 C7 -51.0(5)
C11 C8 O3 C7 -162.1(3)
C10A C8 O3 C7 54.2(5)
